data_7202863
loop_
_publ_author_name
'Zhuang, Wenjuan'
'Zheng, Xiangjun'
'Li, Licun'
'Liao, Daizheng'
'Ma, Hui'
'Jin, Linpei'

_publ_section_title
;
 Structural diversity and properties of M(ii) 4-carboxyl phenoxyacetate
 complexes with 0D-, 1D-, 2D- and 3D M-cpoa framework
;
_journal_issue 8
_journal_name_full CrystEngComm
_journal_page_first 653
_journal_paper_doi 10.1039/b703429f
_journal_volume 9
_journal_year 2007
_chemical_formula_sum 'C19 H18 N2 Ni O7'
_chemical_formula_weight 445.06
_chemical_name_systematic
;
?
;
_space_group_IT_number 152
_symmetry_cell_setting trigonal
_symmetry_space_group_name_Hall 'P 31 2"'
_symmetry_space_group_name_H-M 'P 31 2 1'
_atom_sites_solution_hydrogens geom
_atom_sites_solution_primary direct
_atom_sites_solution_secondary difmap
_audit_creation_method SHELXL-97
_cell_angle_alpha 90.00
_cell_angle_beta 90.00
_cell_angle_gamma 120.00
_cell_formula_units_Z 3
_cell_length_a 11.2742(8)
_cell_length_b 11.2742(8)
_cell_length_c 13.5885(19)
_cell_measurement_reflns_used 3506
_cell_measurement_temperature 294(2)
_cell_measurement_theta_max 25.82
_cell_measurement_theta_min 2.57
_cell_volume 1495.8(3)
_computing_cell_refinement 'Bruker SMART'
_computing_data_collection 'Bruker SMART'
_computing_data_reduction 'Bruker SAINT'
_computing_molecular_graphics 'Bruker SHELXTL'
_computing_publication_material 'Bruker SHELXTL'
_computing_structure_refinement 'SHELXL-97 (Sheldrick, 1997)'
_computing_structure_solution 'SHELXS-97 (Sheldrick, 1990)'
_diffrn_ambient_temperature 294(2)
_diffrn_measured_fraction_theta_full 1.000
_diffrn_measured_fraction_theta_max 1.000
_diffrn_measurement_device_type 'CCD area detector'
_diffrn_measurement_method 'phi and omega scans'
_diffrn_radiation_monochromator graphite
_diffrn_radiation_source 'fine-focus sealed tube'
_diffrn_radiation_type MoK\a
_diffrn_radiation_wavelength 0.71073
_diffrn_reflns_av_R_equivalents 0.0415
_diffrn_reflns_av_sigmaI/netI 0.0348
_diffrn_reflns_limit_h_max 9
_diffrn_reflns_limit_h_min -14
_diffrn_reflns_limit_k_max 13
_diffrn_reflns_limit_k_min -14
_diffrn_reflns_limit_l_max 16
_diffrn_reflns_limit_l_min -16
_diffrn_reflns_number 8446
_diffrn_reflns_theta_full 26.34
_diffrn_reflns_theta_max 26.34
_diffrn_reflns_theta_min 2.09
_diffrn_standards_decay_% 0
_diffrn_standards_interval_count 0
_diffrn_standards_number 0
_exptl_absorpt_coefficient_mu 1.016
_exptl_absorpt_correction_T_max 1.000000
_exptl_absorpt_correction_T_min 0.735566
_exptl_absorpt_correction_type multi-scan
_exptl_absorpt_process_details SADABS
_exptl_crystal_density_diffrn 1.482
_exptl_crystal_density_method 'not measured'
_exptl_crystal_F_000 690
_exptl_crystal_size_max 0.20
_exptl_crystal_size_mid 0.12
_exptl_crystal_size_min 0.10
_refine_diff_density_max 0.224
_refine_diff_density_min -0.187
_refine_diff_density_rms 0.045
_refine_ls_abs_structure_details 'Flack H D (1983), Acta Cryst. A39, 876-881'
_refine_ls_abs_structure_Flack 0.004(19)
_refine_ls_extinction_method none
_refine_ls_goodness_of_fit_ref 1.044
_refine_ls_hydrogen_treatment constr
_refine_ls_matrix_type full
_refine_ls_number_parameters 185
_refine_ls_number_reflns 2035
_refine_ls_number_restraints 28
_refine_ls_restrained_S_all 1.047
_refine_ls_R_factor_all 0.0367
_refine_ls_R_factor_gt 0.0303
_refine_ls_shift/su_max 0.001
_refine_ls_shift/su_mean 0.000
_refine_ls_structure_factor_coef Fsqd
_refine_ls_weighting_details 'calc w=1/[\s^2^(Fo^2^)+(0.0321P)^2^+0.4180P] where P=(Fo^2^+2Fc^2^)/3'
_refine_ls_weighting_scheme calc
_refine_ls_wR_factor_gt 0.0697
_refine_ls_wR_factor_ref 0.0718
_reflns_number_gt 1828
_reflns_number_total 2035
_reflns_threshold_expression >2sigma(I)
_cod_data_source_file b703429f.txt
_cod_data_source_block complex5
_cod_depositor_comments
;
The following automatic conversions were performed:
'_symmetry_cell_setting' value 'Trigonal' changed to 'trigonal' according
to '/home/saulius/struct/CIF-dictionaries/cif_core.dic' dictionary named
'cif_core.dic' version 2.4.1 from
2010-06-29.

'_exptl_absorpt_correction_type' value 'MULTI-SCAN' changed
to 'multi-scan' according to
'/home/saulius/struct/CIF-dictionaries/cif_core.dic' dictionary named
'cif_core.dic' version 2.4.1 from
2010-06-29.

'_refine_ls_hydrogen_treatment' value 'CONSTR' changed to
'constr' according to '/home/saulius/struct/CIF-dictionaries/cif_core.dic'
dictionary named 'cif_core.dic' version 2.4.1 from 2010-06-29.

Automatic conversion script
Id: cif_fix_enum 1527 2010-12-29 10:47:43Z saulius 
;
_cod_original_sg_symbol_H-M P3(1)21
_cod_database_code 7202863

loop_
_symmetry_equiv_pos_as_xyz
'x, y, z'
'-y, x-y, z+1/3'
'-x+y, -x, z+2/3'
'y, x, -z'
'x-y, -y, -z+2/3'
'-x, -x+y, -z+1/3'

loop_
_atom_site_label
_atom_site_type_symbol
_atom_site_fract_x
_atom_site_fract_y
_atom_site_fract_z
_atom_site_U_iso_or_equiv
_atom_site_adp_type
_atom_site_occupancy
_atom_site_symmetry_multiplicity
_atom_site_calc_flag
_atom_site_refinement_flags
_atom_site_disorder_assembly
_atom_site_disorder_group
Ni1 Ni 0.45642(4) 0.45642(4) 0.0000 0.02924(14) Uani 1 2 d S . .
N1 N 0.6417(3) 0.6417(3) 0.0000 0.0392(9) Uani 1 2 d S . .
N2 N 1.2687(3) 1.2687(3) 0.0000 0.0357(7) Uani 1 2 d S . .
C1 C 0.6778(3) 0.7306(3) 0.0746(2) 0.0505(9) Uani 1 1 d . . .
H1 H 0.6180 0.7076 0.1275 0.061 Uiso 1 1 calc R . .
C2 C 0.7981(4) 0.8539(3) 0.0776(3) 0.0510(9) Uani 1 1 d . . .
H2 H 0.8182 0.9128 0.1308 0.061 Uiso 1 1 calc R . .
C3 C 0.8887(4) 0.8887(4) 0.0000 0.0418(11) Uani 1 2 d S . .
C4 C 1.0211(4) 1.0211(4) 0.0000 0.0411(11) Uani 1 2 d S . .
C5 C 1.0296(3) 1.1416(3) 0.0332(3) 0.0459(8) Uani 1 1 d . . .
H5 H 0.9518 1.1413 0.0564 0.055 Uiso 1 1 calc R . .
C6 C 1.1543(3) 1.2621(3) 0.0317(2) 0.0432(7) Uani 1 1 d . . .
H6 H 1.1581 1.3420 0.0539 0.052 Uiso 1 1 calc R . .
O1 O 0.4482(17) 0.450(2) 0.1512(13) 0.045(4) Uani 0.50 1 d PD . .
O2 O 0.549(2) 0.3373(16) 0.2049(15) 0.047(3) Uani 0.50 1 d PD . .
O3 O 0.3768(17) 0.572(2) 0.8031(16) 0.052(3) Uani 0.50 1 d PD . .
O4 O 0.463(2) 0.4437(12) 0.8525(12) 0.029(3) Uani 0.50 1 d PD . .
O5 O 0.3788(8) 0.4774(7) 0.6119(4) 0.069(2) Uani 0.50 1 d PD . .
C7 C 0.490(2) 0.405(2) 0.2176(11) 0.039(5) Uani 0.50 1 d PDU . .
C8 C 0.4763(6) 0.4423(8) 0.3222(3) 0.036(2) Uani 0.50 1 d PGU . .
C9 C 0.5592(6) 0.4394(8) 0.3967(4) 0.053(2) Uani 0.50 1 d PG . .
H9A H 0.6375 0.4307 0.3806 0.063 Uiso 0.50 1 d PR . .
C10 C 0.5289(6) 0.4489(7) 0.4945(4) 0.064(3) Uani 0.50 1 d PG . .
H10A H 0.5862 0.4469 0.5460 0.077 Uiso 0.50 1 d PR . .
C11 C 0.4156(6) 0.4614(6) 0.5179(3) 0.059(3) Uani 0.50 1 d PGD . .
C12 C 0.3326(5) 0.4643(7) 0.4434(3) 0.073(3) Uani 0.50 1 d PG . .
H12A H 0.2544 0.4730 0.4595 0.088 Uiso 0.50 1 d PR . .
C13 C 0.3629(6) 0.4548(7) 0.3455(3) 0.065(2) Uani 0.50 1 d PG . .
H13A H 0.3056 0.4568 0.2941 0.078 Uiso 0.50 1 d PR . .
C14 C 0.4490(16) 0.4543(15) 0.6886(7) 0.076(4) Uani 0.50 1 d PD . .
H14A H 0.5462 0.5052 0.6779 0.092 Uiso 0.50 1 d PR . .
H14B H 0.4202 0.3585 0.6856 0.092 Uiso 0.50 1 d PR . .
C15 C 0.425(2) 0.496(2) 0.7894(9) 0.032(4) Uani 0.50 1 d PDU . .
O6 O 0.3485(2) 0.5634(2) -0.00167(12) 0.0402(5) Uani 1 1 d . . .
H6A H 0.3497 0.5815 -0.0632 0.060 Uiso 1 1 d R . .
H6B H 0.3493 0.6266 0.0327 0.060 Uiso 1 1 d R . .

loop_
_atom_site_aniso_label
_atom_site_aniso_U_11
_atom_site_aniso_U_22
_atom_site_aniso_U_33
_atom_site_aniso_U_23
_atom_site_aniso_U_13
_atom_site_aniso_U_12
Ni1 0.02746(18) 0.02746(18) 0.0235(2) 0.00022(10) -0.00022(10) 0.0067(2)
N1 0.0315(13) 0.0315(13) 0.036(2) -0.0020(9) 0.0020(9) 0.0021(16)
N2 0.0316(11) 0.0316(11) 0.0351(16) -0.0004(7) 0.0004(7) 0.0093(14)
C1 0.0406(18) 0.0422(19) 0.0423(18) -0.0019(15) 0.0063(14) 0.0010(15)
C2 0.044(2) 0.0414(19) 0.046(2) -0.0107(15) 0.0046(16) 0.0045(16)
C3 0.0326(18) 0.0326(18) 0.044(3) 0.0024(12) -0.0024(12) 0.004(2)
C4 0.0351(17) 0.0351(17) 0.040(2) 0.0011(10) -0.0011(10) 0.0076(19)
C5 0.0309(16) 0.0355(17) 0.0588(19) 0.0018(15) 0.0057(14) 0.0074(14)
C6 0.0330(16) 0.0326(15) 0.0540(18) -0.0022(13) 0.0059(14) 0.0089(13)
O1 0.076(8) 0.053(6) 0.022(6) 0.004(4) 0.005(5) 0.044(5)
O2 0.096(8) 0.051(8) 0.024(4) 0.011(5) 0.010(4) 0.057(8)
O3 0.051(9) 0.090(7) 0.032(5) 0.001(4) -0.011(5) 0.047(7)
O4 0.035(5) 0.024(4) 0.024(5) 0.005(4) -0.002(4) 0.012(3)
O5 0.128(6) 0.105(5) 0.027(3) 0.014(3) 0.014(3) 0.098(5)
C7 0.042(6) 0.037(9) 0.025(6) 0.018(4) 0.002(4) 0.011(5)
C8 0.057(5) 0.051(5) 0.015(4) -0.006(3) -0.003(3) 0.039(4)
C9 0.082(6) 0.095(7) 0.023(4) -0.011(4) -0.015(4) 0.075(6)
C10 0.105(8) 0.121(8) 0.025(4) -0.013(4) -0.010(4) 0.100(7)
C11 0.116(7) 0.078(6) 0.026(4) 0.007(4) -0.005(4) 0.081(5)
C12 0.100(6) 0.143(8) 0.035(4) -0.005(4) -0.005(4) 0.104(7)
C13 0.091(6) 0.111(7) 0.031(4) 0.008(4) 0.002(4) 0.079(6)
C14 0.119(10) 0.110(9) 0.029(5) 0.021(6) -0.001(5) 0.080(8)
C15 0.022(5) 0.049(7) 0.023(7) -0.008(5) 0.003(5) 0.016(5)
O6 0.0511(14) 0.0372(11) 0.0302(10) -0.0026(9) 0.0006(9) 0.0205(9)

loop_
_atom_type_symbol
_atom_type_description
_atom_type_scat_dispersion_real
_atom_type_scat_dispersion_imag
_atom_type_scat_source
C C 0.0033 0.0016 'International Tables Vol C Tables 4.2.6.8 and 6.1.1.4'
H H 0.0000 0.0000 'International Tables Vol C Tables 4.2.6.8 and 6.1.1.4'
N N 0.0061 0.0033 'International Tables Vol C Tables 4.2.6.8 and 6.1.1.4'
O O 0.0106 0.0060 'International Tables Vol C Tables 4.2.6.8 and 6.1.1.4'
Ni Ni 0.3393 1.1124 'International Tables Vol C Tables 4.2.6.8 and 6.1.1.4'

loop_
_geom_angle_atom_site_label_1
_geom_angle_atom_site_label_2
_geom_angle_atom_site_label_3
_geom_angle
_geom_angle_site_symmetry_1
_geom_angle_site_symmetry_3
_geom_angle_publ_flag
O4 Ni1 O4 178.2(10) 1_554 4_556 ?
O4 Ni1 O1 5.3(11) 1_554 4 ?
O4 Ni1 O1 174.0(9) 4_556 4 ?
O4 Ni1 O1 174.0(9) 1_554 . ?
O4 Ni1 O1 5.3(11) 4_556 . ?
O1 Ni1 O1 175.3(12) 4 . ?
O4 Ni1 N1 90.9(5) 1_554 . ?
O4 Ni1 N1 90.9(5) 4_556 . ?
O1 Ni1 N1 92.3(6) 4 . ?
O1 Ni1 N1 92.3(6) . . ?
O4 Ni1 O6 94.9(5) 1_554 . ?
O4 Ni1 O6 85.1(5) 4_556 . ?
O1 Ni1 O6 89.8(5) 4 . ?
O1 Ni1 O6 90.2(5) . . ?
N1 Ni1 O6 90.13(6) . . ?
O4 Ni1 O6 85.1(5) 1_554 4 ?
O4 Ni1 O6 94.9(5) 4_556 4 ?
O1 Ni1 O6 90.2(5) 4 4 ?
O1 Ni1 O6 89.8(5) . 4 ?
N1 Ni1 O6 90.14(6) . 4 ?
O6 Ni1 O6 179.73(12) . 4 ?
O4 Ni1 N2 89.1(5) 1_554 1_445 ?
O4 Ni1 N2 89.1(5) 4_556 1_445 ?
O1 Ni1 N2 87.7(6) 4 1_445 ?
O1 Ni1 N2 87.7(6) . 1_445 ?
N1 Ni1 N2 180.0 . 1_445 ?
O6 Ni1 N2 89.87(6) . 1_445 ?
O6 Ni1 N2 89.86(6) 4 1_445 ?
C1 N1 C1 116.4(4) 4 . ?
C1 N1 Ni1 121.79(19) 4 . ?
C1 N1 Ni1 121.79(19) . . ?
C6 N2 C6 118.1(4) 4 . ?
C6 N2 Ni1 120.9(2) 4 1_665 ?
C6 N2 Ni1 120.9(2) . 1_665 ?
N1 C1 C2 123.9(3) . . ?
N1 C1 H1 118.1 . . ?
C2 C1 H1 118.1 . . ?
C1 C2 C3 118.7(3) . . ?
C1 C2 H2 120.6 . . ?
C3 C2 H2 120.6 . . ?
C2 C3 C2 118.4(4) . 4 ?
C2 C3 C4 120.8(2) . . ?
C2 C3 C4 120.8(2) 4 . ?
C5 C4 C5 116.8(4) . 4 ?
C5 C4 C3 121.6(2) . . ?
C5 C4 C3 121.6(2) 4 . ?
C6 C5 C4 119.7(3) . . ?
C6 C5 H5 120.1 . . ?
C4 C5 H5 120.1 . . ?
N2 C6 C5 122.8(3) . . ?
N2 C6 H6 118.6 . . ?
C5 C6 H6 118.6 . . ?
O4 O1 C15 140(10) 4_556 4_556 ?
O4 O1 C7 146(10) 4_556 . ?
O4 O1 Ni1 74(10) 4_556 . ?
C15 O1 Ni1 137.4(16) 4_556 . ?
C7 O1 Ni1 136.2(14) . . ?
O3 O2 C7 67(5) 4_556 . ?
O3 O2 C15 60(4) 4_556 4_556 ?
O2 O3 C7 95(5) 4_556 4_556 ?
O2 O3 C15 104(6) 4_556 . ?
O1 O4 Ni1 100(10) 4_556 1_556 ?
C15 O4 Ni1 128.5(12) . 1_556 ?
C7 O4 Ni1 127.3(14) 4_556 1_556 ?
C9 O5 C8 87.3(8) 4_556 4_556 ?
C9 O5 C11 83.2(6) 4_556 . ?
C8 O5 C11 119.3(6) 4_556 . ?
C9 O5 C14 94.8(13) 4_556 . ?
C11 O5 C14 115.3(6) . . ?
C9 O5 C10 59.6(4) 4_556 4_556 ?
C8 O5 C10 120.5(7) 4_556 4_556 ?
C14 O5 C10 120.7(7) . 4_556 ?
C15 C7 O3 109(10) 4_556 4_556 ?
O3 C7 O1 117(2) 4_556 . ?
C15 C7 O2 127(9) 4_556 . ?
O1 C7 O2 125.4(14) . . ?
O3 C7 O4 120.2(19) 4_556 4_556 ?
O2 C7 O4 129.3(16) . 4_556 ?
C15 C7 C14 90(6) 4_556 4_556 ?
O3 C7 C14 134(2) 4_556 4_556 ?
O1 C7 C14 105.0(14) . 4_556 ?
O2 C7 C14 129.6(14) . 4_556 ?
O4 C7 C14 101.1(14) 4_556 4_556 ?
C15 C7 C8 97(6) 4_556 . ?
O3 C7 C8 121(2) 4_556 . ?
O1 C7 C8 116.9(14) . . ?
O2 C7 C8 117.6(14) . . ?
O4 C7 C8 112.9(14) 4_556 . ?
C14 C8 O5 137(3) 4_556 4_556 ?
C14 C8 C9 158(2) 4_556 . ?
O5 C8 C13 100.5(4) 4_556 . ?
C9 C8 C13 120.0 . . ?
C14 C8 C7 81(2) 4_556 . ?
O5 C8 C7 121.4(9) 4_556 . ?
C9 C8 C7 120.7(8) . . ?
C13 C8 C7 118.2(8) . . ?
C14 C8 C15 76(2) 4_556 4_556 ?
O5 C8 C15 129.3(9) 4_556 4_556 ?
C9 C8 C15 124.5(8) . 4_556 ?
C13 C8 C15 115.4(8) . 4_556 ?
O5 C9 C10 89.0(6) 4_556 . ?
O5 C9 C8 55.7(7) 4_556 . ?
C10 C9 C8 120.0 . . ?
O5 C9 C11 63.8(5) 4_556 4_556 ?
C8 C9 C11 97.0(2) . 4_556 ?
O5 C9 C14 55.8(8) 4_556 4_556 ?
C10 C9 C14 116.2(4) . 4_556 ?
C11 C9 C14 93.7(5) 4_556 4_556 ?
O5 C9 H9A 125.4 4_556 . ?
C10 C9 H9A 120.0 . . ?
C8 C9 H9A 120.0 . . ?
C11 C9 H9A 140.7 4_556 . ?
C14 C9 H9A 123.8 4_556 . ?
C11 C10 C9 88.4(8) 4_556 . ?
C11 C10 C9 120.0 . . ?
C11 C10 C12 73.8(4) 4_556 4_556 ?
C11 C10 C12 83.4(5) . 4_556 ?
C9 C10 C12 122.1(7) . 4_556 ?
C11 C10 C10 62.2(7) 4_556 4_556 ?
C9 C10 C10 111.7(3) . 4_556 ?
C12 C10 C10 107.3(6) 4_556 4_556 ?
C11 C10 O5 58.5(7) 4_556 4_556 ?
C11 C10 O5 97.5(2) . 4_556 ?
C12 C10 O5 100.9(4) 4_556 4_556 ?
C10 C10 O5 101.4(4) 4_556 4_556 ?
C11 C10 H10A 138.4 4_556 . ?
C11 C10 H10A 120.0 . . ?
C9 C10 H10A 120.0 . . ?
C12 C10 H10A 65.5 4_556 . ?
C10 C10 H10A 122.1 4_556 . ?
O5 C10 H10A 136.4 4_556 . ?
C10 C11 C11 108.3(8) 4_556 4_556 ?
C10 C11 O5 96.7(7) 4_556 . ?
C11 C11 O5 140.2(6) 4_556 . ?
C10 C11 C10 92.1(7) 4_556 . ?
O5 C11 C10 125.1(4) . . ?
C10 C11 C12 78.1(7) 4_556 . ?
C11 C11 C12 100.5(4) 4_556 . ?
O5 C11 C12 114.9(4) . . ?
C10 C11 C12 120.0 . . ?
C10 C11 C9 65.2(6) 4_556 4_556 ?
C11 C11 C9 141.0(6) 4_556 4_556 ?
C10 C11 C9 114.1(5) . 4_556 ?
C12 C11 C9 114.4(6) . 4_556 ?
C10 C11 C12 136.7(8) 4_556 4_556 ?
C11 C11 C12 47.1(4) 4_556 4_556 ?
O5 C11 C12 93.7(4) . 4_556 ?
C10 C11 C12 48.9(3) . 4_556 ?
C12 C11 C12 133.4(3) . 4_556 ?
C9 C11 C12 109.5(5) 4_556 4_556 ?
C13 C12 C11 120.0 . . ?
C13 C12 C10 114.2(3) . 4_556 ?
C13 C12 C11 89.4(3) . 4_556 ?
C10 C12 C11 47.7(3) 4_556 4_556 ?
C13 C12 H12A 120.0 . . ?
C11 C12 H12A 120.0 . . ?
C10 C12 H12A 118.2 4_556 . ?
C11 C12 H12A 148.7 4_556 . ?
C14 C13 C12 130.2(6) 4_556 . ?
C12 C13 C8 120.0 . . ?
C14 C13 H13A 109.7 4_556 . ?
C12 C13 H13A 120.0 . . ?
C8 C13 H13A 120.0 . . ?
C8 C14 C13 129(2) 4_556 4_556 ?
C13 C14 O5 98.9(7) 4_556 . ?
C8 C14 C7 87(2) 4_556 4_556 ?
C13 C14 C7 139.1(14) 4_556 4_556 ?
O5 C14 C7 106.5(10) . 4_556 ?
C8 C14 C15 92(2) 4_556 . ?
C13 C14 C15 137.2(13) 4_556 . ?
O5 C14 C15 114.1(10) . . ?
C13 C14 C9 113.4(8) 4_556 4_556 ?
C7 C14 C9 104.2(10) 4_556 4_556 ?
C15 C14 C9 108.5(10) . 4_556 ?
C8 C14 H14A 96.1 4_556 . ?
C13 C14 H14A 85.3 4_556 . ?
O5 C14 H14A 110.9 . . ?
C7 C14 H14A 113.7 4_556 . ?
C15 C14 H14A 106.1 . . ?
C9 C14 H14A 86.1 4_556 . ?
C8 C14 H14B 139.0 4_556 . ?
O5 C14 H14B 105.7 . . ?
C7 C14 H14B 111.7 4_556 . ?
C15 C14 H14B 111.9 . . ?
C9 C14 H14B 130.6 4_556 . ?
H14A C14 H14B 108.1 . . ?
C7 C15 O1 131(10) 4_556 4_556 ?
C7 C15 O4 135(10) 4_556 . ?
C7 C15 O3 61(8) 4_556 . ?
O1 C15 O3 123.0(17) 4_556 . ?
O4 C15 O3 127.3(13) . . ?
C7 C15 O2 46(7) 4_556 4_556 ?
O1 C15 O2 126.1(17) 4_556 4_556 ?
O4 C15 O2 131.4(18) . 4_556 ?
C7 C15 C14 81(6) 4_556 . ?
O1 C15 C14 113.0(16) 4_556 . ?
O4 C15 C14 108.8(13) . . ?
O3 C15 C14 123.9(15) . . ?
O2 C15 C14 117.3(15) 4_556 . ?
C7 C15 C8 74(6) 4_556 4_556 ?
O1 C15 C8 125.1(16) 4_556 4_556 ?
O4 C15 C8 120.7(12) . 4_556 ?
O3 C15 C8 111.9(15) . 4_556 ?
O2 C15 C8 106.3(14) 4_556 4_556 ?
Ni1 O6 H6A 101.7 . . ?
Ni1 O6 H6B 135.4 . . ?
H6A O6 H6B 110.1 . . ?

loop_
_geom_bond_atom_site_label_1
_geom_bond_atom_site_label_2
_geom_bond_distance
_geom_bond_site_symmetry_2
_geom_bond_publ_flag
Ni1 O4 2.013(17) 1_554 ?
Ni1 O4 2.013(17) 4_556 ?
Ni1 O1 2.056(18) 4 ?
Ni1 O1 2.056(18) . ?
Ni1 N1 2.089(4) . ?
Ni1 O6 2.0983(19) . ?
Ni1 O6 2.0983(19) 4 ?
Ni1 N2 2.116(4) 1_445 ?
N1 C1 1.338(4) 4 ?
N1 C1 1.338(4) . ?
N2 C6 1.326(3) 4 ?
N2 C6 1.326(3) . ?
N2 Ni1 2.116(4) 1_665 ?
C1 C2 1.374(4) . ?
C1 H1 0.9300 . ?
C2 C3 1.381(4) . ?
C2 H2 0.9300 . ?
C3 C2 1.381(4) 4 ?
C3 C4 1.492(5) . ?
C4 C5 1.389(4) . ?
C4 C5 1.389(4) 4 ?
C5 C6 1.383(4) . ?
C5 H5 0.9300 . ?
C6 H6 0.9300 . ?
O1 O4 0.19(4) 4_556 ?
O1 C15 1.08(3) 4_556 ?
O1 C7 1.241(11) . ?
O2 O3 0.40(3) 4_556 ?
O2 C7 1.248(11) . ?
O2 C15 1.40(3) 4_556 ?
O3 O2 0.40(3) 4_556 ?
O3 C7 1.15(3) 4_556 ?
O3 C15 1.241(11) . ?
O4 O1 0.19(4) 4_556 ?
O4 C15 1.234(11) . ?
O4 C7 1.40(3) 4_556 ?
O4 Ni1 2.013(17) 1_556 ?
O5 C9 0.838(13) 4_556 ?
O5 C8 1.150(11) 4_556 ?
O5 C11 1.383(5) . ?
O5 C14 1.409(8) . ?
O5 C10 1.611(7) 4_556 ?
C7 C15 0.23(4) 4_556 ?
C7 O3 1.15(3) 4_556 ?
C7 O4 1.40(3) 4_556 ?
C7 C14 1.50(2) 4_556 ?
C7 C8 1.514(14) . ?
C8 C14 0.328(14) 4_556 ?
C8 O5 1.150(11) 4_556 ?
C8 C9 1.3900 . ?
C8 C13 1.3900 . ?
C8 C15 1.559(12) 4_556 ?
C9 O5 0.838(8) 4_556 ?
C9 C10 1.3900 . ?
C9 C11 1.530(9) 4_556 ?
C9 C14 1.698(14) 4_556 ?
C9 H9A 0.9600 . ?
C10 C11 0.680(4) 4_556 ?
C10 C11 1.3900 . ?
C10 C12 1.417(6) 4_556 ?
C10 C10 1.570(10) 4_556 ?
C10 O5 1.611(8) 4_556 ?
C10 H10A 0.9600 . ?
C11 C10 0.680(6) 4_556 ?
C11 C11 1.017(9) 4_556 ?
C11 C12 1.3900 . ?
C11 C9 1.530(8) 4_556 ?
C12 C13 1.3900 . ?
C12 C10 1.417(7) 4_556 ?
C12 H12A 0.9600 . ?
C13 C14 1.160(13) 4_556 ?
C13 H13A 0.9600 . ?
C14 C8 0.328(14) 4_556 ?
C14 C13 1.160(14) 4_556 ?
C14 C7 1.50(2) 4_556 ?
C14 C15 1.516(9) . ?
C14 C9 1.698(14) 4_556 ?
C14 H14A 0.9600 . ?
C14 H14B 0.9600 . ?
C15 C7 0.23(4) 4_556 ?
C15 O1 1.08(3) 4_556 ?
C15 O2 1.40(3) 4_556 ?
C15 C8 1.559(12) 4_556 ?
O6 H6A 0.8585 . ?
O6 H6B 0.8477 . ?

loop_
_geom_hbond_atom_site_label_D
_geom_hbond_atom_site_label_H
_geom_hbond_atom_site_label_A
_geom_hbond_distance_DH
_geom_hbond_distance_HA
_geom_hbond_distance_DA
_geom_hbond_angle_DHA
_geom_hbond_site_symmetry_A
O6 H6A O3 0.86 1.85 2.67(2) 157.5 1_554
O6 H6A O2 0.86 1.95 2.77(2) 157.7 4
O6 H6B O2 0.85 2.06 2.818(17) 149.2 6_665
O6 H6B O3 0.85 2.24 3.047(16) 158.8 2_664

loop_
_geom_torsion_atom_site_label_1
_geom_torsion_atom_site_label_2
_geom_torsion_atom_site_label_3
_geom_torsion_atom_site_label_4
_geom_torsion
_geom_torsion_site_symmetry_1
_geom_torsion_site_symmetry_2
_geom_torsion_site_symmetry_3
_geom_torsion_site_symmetry_4
_geom_torsion_publ_flag
O4 Ni1 N1 C1 -21.4(6) 1_554 . . 4 ?
O4 Ni1 N1 C1 158.6(6) 4_556 . . 4 ?
O1 Ni1 N1 C1 -26.5(5) 4 . . 4 ?
O1 Ni1 N1 C1 153.5(5) . . . 4 ?
O6 Ni1 N1 C1 -116.3(2) . . . 4 ?
O6 Ni1 N1 C1 63.7(2) 4 . . 4 ?
O4 Ni1 N1 C1 158.6(6) 1_554 . . . ?
O4 Ni1 N1 C1 -21.4(6) 4_556 . . . ?
O1 Ni1 N1 C1 153.5(5) 4 . . . ?
O1 Ni1 N1 C1 -26.5(5) . . . . ?
O6 Ni1 N1 C1 63.7(2) . . . . ?
O6 Ni1 N1 C1 -116.3(2) 4 . . . ?
C1 N1 C1 C2 0.4(3) 4 . . . ?
Ni1 N1 C1 C2 -179.6(3) . . . . ?
N1 C1 C2 C3 -0.7(6) . . . . ?
C1 C2 C3 C2 0.3(3) . . . 4 ?
C1 C2 C3 C4 -179.7(3) . . . . ?
C2 C3 C4 C5 -40.3(2) . . . . ?
C2 C3 C4 C5 139.7(2) 4 . . . ?
C2 C3 C4 C5 139.7(2) . . . 4 ?
C2 C3 C4 C5 -40.3(2) 4 . . 4 ?
C5 C4 C5 C6 0.2(2) 4 . . . ?
C3 C4 C5 C6 -179.8(2) . . . . ?
C6 N2 C6 C5 0.2(2) 4 . . . ?
Ni1 N2 C6 C5 -179.8(2) 1_665 . . . ?
C4 C5 C6 N2 -0.3(5) . . . . ?
N1 Ni1 O1 O4 74(10) . . . 4_556 ?
O6 Ni1 O1 O4 -16(10) . . . 4_556 ?
O6 Ni1 O1 O4 164(10) 4 . . 4_556 ?
N2 Ni1 O1 O4 -106(10) 1_445 . . 4_556 ?
O4 Ni1 O1 C15 -151(12) 4_556 . . 4_556 ?
N1 Ni1 O1 C15 -77(3) . . . 4_556 ?
O6 Ni1 O1 C15 -167(3) . . . 4_556 ?
O6 Ni1 O1 C15 13(3) 4 . . 4_556 ?
N2 Ni1 O1 C15 103(3) 1_445 . . 4_556 ?
O4 Ni1 O1 C7 -163(12) 4_556 . . . ?
N1 Ni1 O1 C7 -89(3) . . . . ?
O6 Ni1 O1 C7 -179(3) . . . . ?
O6 Ni1 O1 C7 1(3) 4 . . . ?
N2 Ni1 O1 C7 91(3) 1_445 . . . ?
O4 O1 C7 C15 -50(22) 4_556 . . 4_556 ?
Ni1 O1 C7 C15 103(9) . . . 4_556 ?
O4 O1 C7 O3 -134(18) 4_556 . . 4_556 ?
C15 O1 C7 O3 -88(11) 4_556 . . 4_556 ?
Ni1 O1 C7 O3 15(4) . . . 4_556 ?
O4 O1 C7 O2 -154(17) 4_556 . . . ?
C15 O1 C7 O2 -107(11) 4_556 . . . ?
Ni1 O1 C7 O2 -5(4) . . . . ?
C15 O1 C7 O4 50(22) 4_556 . . 4_556 ?
Ni1 O1 C7 O4 149(20) . . . 4_556 ?
O4 O1 C7 C14 26(19) 4_556 . . 4_556 ?
C15 O1 C7 C14 73(9) 4_556 . . 4_556 ?
Ni1 O1 C7 C14 175.4(17) . . . 4_556 ?
O4 O1 C7 C8 22(19) 4_556 . . . ?
C15 O1 C7 C8 69(9) 4_556 . . . ?
Ni1 O1 C7 C8 171.4(15) . . . . ?
O3 O2 C7 C15 18(13) 4_556 . . 4_556 ?
C15 O2 C7 O3 -18(13) 4_556 . . 4_556 ?
O3 O2 C7 O1 70(7) 4_556 . . . ?
C15 O2 C7 O1 51(11) 4_556 . . . ?
O3 O2 C7 O4 67(8) 4_556 . . 4_556 ?
C15 O2 C7 O4 49(11) 4_556 . . 4_556 ?
O3 O2 C7 C14 -110(7) 4_556 . . 4_556 ?
C15 O2 C7 C14 -128(15) 4_556 . . 4_556 ?
O3 O2 C7 C8 -106(7) 4_556 . . . ?
C15 O2 C7 C8 -124(14) 4_556 . . . ?
C15 C7 C8 C14 56(12) 4_556 . . 4_556 ?
O3 C7 C8 C14 173(5) 4_556 . . 4_556 ?
O1 C7 C8 C14 18(4) . . . 4_556 ?
O2 C7 C8 C14 -166(4) . . . 4_556 ?
O4 C7 C8 C14 20(4) 4_556 . . 4_556 ?
C15 C7 C8 O5 -163(11) 4_556 . . 4_556 ?
O3 C7 C8 O5 -46(3) 4_556 . . 4_556 ?
O1 C7 C8 O5 159.0(17) . . . 4_556 ?
O2 C7 C8 O5 -25(3) . . . 4_556 ?
O4 C7 C8 O5 160.8(13) 4_556 . . 4_556 ?
C14 C7 C8 O5 141(4) 4_556 . . 4_556 ?
C15 C7 C8 C9 -119(11) 4_556 . . . ?
O3 C7 C8 C9 -2(3) 4_556 . . . ?
O1 C7 C8 C9 -157.5(17) . . . . ?
O2 C7 C8 C9 19(3) . . . . ?
O4 C7 C8 C9 -155.7(12) 4_556 . . . ?
C14 C7 C8 C9 -176(4) 4_556 . . . ?
C15 C7 C8 C13 72(12) 4_556 . . . ?
O3 C7 C8 C13 -170.5(19) 4_556 . . . ?
O1 C7 C8 C13 34(3) . . . . ?
O2 C7 C8 C13 -149.4(16) . . . . ?
O4 C7 C8 C13 36(2) 4_556 . . . ?
C14 C7 C8 C13 16(4) 4_556 . . . ?
O3 C7 C8 C15 117(13) 4_556 . . 4_556 ?
O1 C7 C8 C15 -38(10) . . . 4_556 ?
O2 C7 C8 C15 138(13) . . . 4_556 ?
O4 C7 C8 C15 -36(10) 4_556 . . 4_556 ?
C14 C7 C8 C15 -56(12) 4_556 . . 4_556 ?
C14 C8 C9 O5 89(10) 4_556 . . 4_556 ?
C13 C8 C9 O5 65.4(6) . . . 4_556 ?
C7 C8 C9 O5 -102.6(14) . . . 4_556 ?
C15 C8 C9 O5 -111.4(15) 4_556 . . 4_556 ?
C14 C8 C9 C10 24(10) 4_556 . . . ?
O5 C8 C9 C10 -65.4(6) 4_556 . . . ?
C13 C8 C9 C10 0.0 . . . . ?
C7 C8 C9 C10 -168.0(12) . . . . ?
C15 C8 C9 C10 -176.8(13) 4_556 . . . ?
C14 C8 C9 C11 38(10) 4_556 . . 4_556 ?
O5 C8 C9 C11 -51.6(5) 4_556 . . 4_556 ?
C13 C8 C9 C11 13.76(19) . . . 4_556 ?
C7 C8 C9 C11 -154.2(12) . . . 4_556 ?
C15 C8 C9 C11 -163.0(13) 4_556 . . 4_556 ?
O5 C8 C9 C14 -89(10) 4_556 . . 4_556 ?
C13 C8 C9 C14 -24(10) . . . 4_556 ?
C7 C8 C9 C14 168(11) . . . 4_556 ?
C15 C8 C9 C14 159(11) 4_556 . . 4_556 ?
O5 C9 C10 C11 -16.6(7) 4_556 . . 4_556 ?
C8 C9 C10 C11 32.1(5) . . . 4_556 ?
C14 C9 C10 C11 33.9(10) 4_556 . . 4_556 ?
O5 C9 C10 C11 -48.7(6) 4_556 . . . ?
C8 C9 C10 C11 0.0 . . . . ?
C11 C9 C10 C11 -32.1(5) 4_556 . . . ?
C14 C9 C10 C11 1.9(8) 4_556 . . . ?
O5 C9 C10 C12 53.1(8) 4_556 . . 4_556 ?
C8 C9 C10 C12 101.8(4) . . . 4_556 ?
C11 C9 C10 C12 69.7(3) 4_556 . . 4_556 ?
C14 C9 C10 C12 103.7(10) 4_556 . . 4_556 ?
O5 C9 C10 C10 -75.8(6) 4_556 . . 4_556 ?
C8 C9 C10 C10 -27.1 . . . 4_556 ?
C11 C9 C10 C10 -59.2(5) 4_556 . . 4_556 ?
C14 C9 C10 C10 -25.2(8) 4_556 . . 4_556 ?
C8 C9 C10 O5 48.7(7) . . . 4_556 ?
C11 C9 C10 O5 16.6(7) 4_556 . . 4_556 ?
C14 C9 C10 O5 50.6(8) 4_556 . . 4_556 ?
C9 O5 C11 C10 -16.9(5) 4_556 . . 4_556 ?
C8 O5 C11 C10 -99.9(8) 4_556 . . 4_556 ?
C14 O5 C11 C10 -109.1(12) . . . 4_556 ?
C9 O5 C11 C11 112.4(9) 4_556 . . 4_556 ?
C8 O5 C11 C11 29.4(11) 4_556 . . 4_556 ?
C14 O5 C11 C11 20.3(15) . . . 4_556 ?
C10 O5 C11 C11 129.3(10) 4_556 . . 4_556 ?
C9 O5 C11 C10 80.4(8) 4_556 . . . ?
C8 O5 C11 C10 -2.7(9) 4_556 . . . ?
C14 O5 C11 C10 -11.8(13) . . . . ?
C10 O5 C11 C10 97.3(7) 4_556 . . . ?
C9 O5 C11 C12 -96.9(10) 4_556 . . . ?
C8 O5 C11 C12 -179.9(6) 4_556 . . . ?
C14 O5 C11 C12 170.9(8) . . . . ?
C10 O5 C11 C12 -80.0(8) 4_556 . . . ?
C8 O5 C11 C9 -83.0(10) 4_556 . . 4_556 ?
C14 O5 C11 C9 -92.1(14) . . . 4_556 ?
C10 O5 C11 C9 16.9(5) 4_556 . . 4_556 ?
C9 O5 C11 C12 121.0(9) 4_556 . . 4_556 ?
C8 O5 C11 C12 37.9(6) 4_556 . . 4_556 ?
C14 O5 C11 C12 28.8(10) . . . 4_556 ?
C10 O5 C11 C12 137.9(8) 4_556 . . 4_556 ?
C11 C10 C11 C10 -127.3(13) 4_556 . . 4_556 ?
C9 C10 C11 C10 -77.5(7) . . . 4_556 ?
C12 C10 C11 C10 159.1(9) 4_556 . . 4_556 ?
O5 C10 C11 C10 -100.7(9) 4_556 . . 4_556 ?
C9 C10 C11 C11 49.8(8) . . . 4_556 ?
C12 C10 C11 C11 -73.5(6) 4_556 . . 4_556 ?
C10 C10 C11 C11 127.3(13) 4_556 . . 4_556 ?
O5 C10 C11 C11 26.6(7) 4_556 . . 4_556 ?
C11 C10 C11 O5 133.0(10) 4_556 . . . ?
C9 C10 C11 O5 -177.1(7) . . . . ?
C12 C10 C11 O5 59.5(6) 4_556 . . . ?
C10 C10 C11 O5 -99.6(7) 4_556 . . . ?
O5 C10 C11 O5 159.7(8) 4_556 . . . ?
C11 C10 C11 C12 -49.8(8) 4_556 . . . ?
C9 C10 C11 C12 0.0 . . . . ?
C12 C10 C11 C12 -123.4(5) 4_556 . . . ?
C10 C10 C11 C12 77.5(7) 4_556 . . . ?
O5 C10 C11 C12 -23.2(4) 4_556 . . . ?
C11 C10 C11 C9 169.0(10) 4_556 . . 4_556 ?
C9 C10 C11 C9 -141.2(5) . . . 4_556 ?
C12 C10 C11 C9 95.4(5) 4_556 . . 4_556 ?
C10 C10 C11 C9 -63.7(5) 4_556 . . 4_556 ?
O5 C10 C11 C9 -164.4(6) 4_556 . . 4_556 ?
C11 C10 C11 C12 73.5(6) 4_556 . . 4_556 ?
C9 C10 C11 C12 123.4(5) . . . 4_556 ?
C10 C10 C11 C12 -159.1(9) 4_556 . . 4_556 ?
O5 C10 C11 C12 100.2(4) 4_556 . . 4_556 ?
C10 C11 C12 C13 85.5(8) 4_556 . . . ?
C11 C11 C12 C13 -21.18(14) 4_556 . . . ?
O5 C11 C12 C13 177.4(6) . . . . ?
C10 C11 C12 C13 0.0 . . . . ?
C9 C11 C12 C13 141.10(19) 4_556 . . . ?
C12 C11 C12 C13 -60.1(5) 4_556 . . . ?
C11 C11 C12 C10 -106.7(8) 4_556 . . 4_556 ?
O5 C11 C12 C10 91.9(8) . . . 4_556 ?
C10 C11 C12 C10 -85.5(8) . . . 4_556 ?
C9 C11 C12 C10 55.6(6) 4_556 . . 4_556 ?
C12 C11 C12 C10 -145.6(11) 4_556 . . 4_556 ?
C10 C11 C12 C11 106.7(8) 4_556 . . 4_556 ?
O5 C11 C12 C11 -161.4(6) . . . 4_556 ?
C10 C11 C12 C11 21.18(14) . . . 4_556 ?
C9 C11 C12 C11 162.3(3) 4_556 . . 4_556 ?
C12 C11 C12 C11 -38.9(4) 4_556 . . 4_556 ?
C11 C12 C13 C14 -3.2(14) . . . 4_556 ?
C10 C12 C13 C14 27.7(15) 4_556 . . 4_556 ?
C11 C12 C13 C14 -14.4(14) 4_556 . . 4_556 ?
C11 C12 C13 C8 0.0 . . . . ?
C10 C12 C13 C8 30.9(4) 4_556 . . . ?
C11 C12 C13 C8 -11.16(6) 4_556 . . . ?
O5 C8 C13 C14 -160(6) 4_556 . . 4_556 ?
C9 C8 C13 C14 167(6) . . . 4_556 ?
C7 C8 C13 C14 -25(6) . . . 4_556 ?
C15 C8 C13 C14 -16(6) 4_556 . . 4_556 ?
C14 C8 C13 C12 -167(6) 4_556 . . . ?
O5 C8 C13 C12 33.8(4) 4_556 . . . ?
C9 C8 C13 C12 0.0 . . . . ?
C7 C8 C13 C12 168.3(12) . . . . ?
C15 C8 C13 C12 177.0(11) 4_556 . . . ?
C9 O5 C14 C8 34(5) 4_556 . . 4_556 ?
C11 O5 C14 C8 119(5) . . . 4_556 ?
C10 O5 C14 C8 91(5) 4_556 . . 4_556 ?
C9 O5 C14 C13 -122.8(12) 4_556 . . 4_556 ?
C8 O5 C14 C13 -157(6) 4_556 . . 4_556 ?
C11 O5 C14 C13 -38.0(13) . . . 4_556 ?
C10 O5 C14 C13 -65.5(13) 4_556 . . 4_556 ?
C9 O5 C14 C7 89.7(14) 4_556 . . 4_556 ?
C8 O5 C14 C7 56(5) 4_556 . . 4_556 ?
C11 O5 C14 C7 174.5(12) . . . 4_556 ?
C10 O5 C14 C7 147.0(12) 4_556 . . 4_556 ?
C9 O5 C14 C15 85.3(16) 4_556 . . . ?
C8 O5 C14 C15 52(4) 4_556 . . . ?
C11 O5 C14 C15 170.0(13) . . . . ?
C10 O5 C14 C15 142.5(13) 4_556 . . . ?
C8 O5 C14 C9 -34(5) 4_556 . . 4_556 ?
C11 O5 C14 C9 84.8(9) . . . 4_556 ?
C10 O5 C14 C9 57.3(7) 4_556 . . 4_556 ?
O1 O4 C15 C7 -43(19) 4_556 . . 4_556 ?
Ni1 O4 C15 C7 -82(10) 1_556 . . 4_556 ?
C7 O4 C15 O1 43(19) 4_556 . . 4_556 ?
Ni1 O4 C15 O1 -40(15) 1_556 . . 4_556 ?
O1 O4 C15 O3 42(16) 4_556 . . . ?
C7 O4 C15 O3 85(9) 4_556 . . . ?
Ni1 O4 C15 O3 3(4) 1_556 . . . ?
O1 O4 C15 O2 22(17) 4_556 . . 4_556 ?
C7 O4 C15 O2 65(9) 4_556 . . 4_556 ?
Ni1 O4 C15 O2 -18(4) 1_556 . . 4_556 ?
O1 O4 C15 C14 -139(16) 4_556 . . . ?
C7 O4 C15 C14 -96(10) 4_556 . . . ?
Ni1 O4 C15 C14 -178.8(13) 1_556 . . . ?
O1 O4 C15 C8 -142(16) 4_556 . . 4_556 ?
C7 O4 C15 C8 -99(11) 4_556 . . 4_556 ?
Ni1 O4 C15 C8 178.7(12) 1_556 . . 4_556 ?
O2 O3 C15 C7 16(11) 4_556 . . 4_556 ?
O2 O3 C15 O1 -107(7) 4_556 . . 4_556 ?
C7 O3 C15 O1 -122(12) 4_556 . . 4_556 ?
O2 O3 C15 O4 -111(7) 4_556 . . . ?
C7 O3 C15 O4 -127(12) 4_556 . . . ?
C7 O3 C15 O2 -16(11) 4_556 . . 4_556 ?
O2 O3 C15 C14 71(8) 4_556 . . . ?
C7 O3 C15 C14 55(9) 4_556 . . . ?
O2 O3 C15 C8 73(7) 4_556 . . 4_556 ?
C7 O3 C15 C8 57(9) 4_556 . . 4_556 ?
C8 C14 C15 C7 55(12) 4_556 . . 4_556 ?
C13 C14 C15 C7 -107(11) 4_556 . . 4_556 ?
O5 C14 C15 C7 30(12) . . . 4_556 ?
C9 C14 C15 C7 61(12) 4_556 . . 4_556 ?
C8 C14 C15 O1 -174(4) 4_556 . . 4_556 ?
C13 C14 C15 O1 24(4) 4_556 . . 4_556 ?
O5 C14 C15 O1 161(2) . . . 4_556 ?
C7 C14 C15 O1 131(13) 4_556 . . 4_556 ?
C9 C14 C15 O1 -168(2) 4_556 . . 4_556 ?
C8 C14 C15 O4 -170(4) 4_556 . . . ?
C13 C14 C15 O4 28(3) 4_556 . . . ?
O5 C14 C15 O4 164.7(17) . . . . ?
C7 C14 C15 O4 135(13) 4_556 . . . ?
C9 C14 C15 O4 -164.2(17) 4_556 . . . ?
C8 C14 C15 O3 9(5) 4_556 . . . ?
C13 C14 C15 O3 -154(2) 4_556 . . . ?
O5 C14 C15 O3 -17(3) . . . . ?
C7 C14 C15 O3 -46(10) 4_556 . . . ?
C9 C14 C15 O3 15(3) 4_556 . . . ?
C8 C14 C15 O2 26(5) 4_556 . . 4_556 ?
C13 C14 C15 O2 -136(2) 4_556 . . 4_556 ?
O5 C14 C15 O2 1(3) . . . 4_556 ?
C7 C14 C15 O2 -29(10) 4_556 . . 4_556 ?
C9 C14 C15 O2 32(3) 4_556 . . 4_556 ?
C13 C14 C15 C8 -163(5) 4_556 . . 4_556 ?
O5 C14 C15 C8 -26(3) . . . 4_556 ?
C7 C14 C15 C8 -55(12) 4_556 . . 4_556 ?
C9 C14 C15 C8 6(3) 4_556 . . 4_556 ?
